data_7217829
loop_
_publ_author_name
'Basireddy, Venkata Subba Reddy'
'Swain, Manisha'
'Reddy, S. Madhusudana'
'Yadav, Jhillu S.'
'Balasubramanian, Sridhar'

_publ_section_title
;
 Asymmetric Michael/hemiketalization of 5-hydroxy-2-methyl-4H-pyran-4-one
 to \b,\g-unsaturated \a-ketoesters catalyzed by a bifunctional
 rosin-indane amine thiourea catalyst
;
_journal_name_full 'RSC Advances'
_journal_paper_doi 10.1039/C4RA06938B
_journal_year 2014
_chemical_absolute_configuration rm
_chemical_formula_moiety 'C22 H20 O6'
_chemical_formula_sum 'C22 H20 O6'
_chemical_formula_weight 380.38
_chemical_name_systematic
; 
 ? 
;
_space_group_IT_number 19
_symmetry_cell_setting orthorhombic
_symmetry_space_group_name_Hall 'P 2ac 2ab'
_symmetry_space_group_name_H-M 'P 21 21 21'
_atom_sites_solution_hydrogens geom
_atom_sites_solution_primary direct
_atom_sites_solution_secondary difmap
_audit_creation_method SHELXL-97
_cell_angle_alpha 90.00
_cell_angle_beta 90.00
_cell_angle_gamma 90.00
_cell_formula_units_Z 4
_cell_length_a 6.2121(16)
_cell_length_b 9.387(3)
_cell_length_c 32.186(9)
_cell_measurement_reflns_used 2803
_cell_measurement_temperature 294(2)
_cell_measurement_theta_max 20.51
_cell_measurement_theta_min 2.26
_cell_volume 1876.9(9)
_computing_cell_refinement 'SAINT (Bruker, 2001)'
_computing_data_collection 'SMART (Bruker, 2001)'
_computing_data_reduction SAINT
_computing_molecular_graphics 'SHELXTL/PC (Sheldrick, 1990)'
_computing_publication_material SHELXL97
_computing_structure_refinement 'SHELXL-97 (Sheldrick, 2008)'
_computing_structure_solution 'SHELXS-97 (Sheldrick, 2008)'
_diffrn_ambient_temperature 294(2)
_diffrn_measured_fraction_theta_full 0.998
_diffrn_measured_fraction_theta_max 0.998
_diffrn_measurement_device 'Bruker SMART APEX CCD area-detector'
_diffrn_measurement_device_type 'CCD Area Detector'
_diffrn_measurement_method '\w scan'
_diffrn_radiation_monochromator graphite
_diffrn_radiation_source 'fine-focus sealed tube'
_diffrn_radiation_type MoK\a
_diffrn_radiation_wavelength 0.71073
_diffrn_reflns_av_R_equivalents 0.0705
_diffrn_reflns_av_sigmaI/netI 0.0375
_diffrn_reflns_limit_h_max 7
_diffrn_reflns_limit_h_min -7
_diffrn_reflns_limit_k_max 11
_diffrn_reflns_limit_k_min -11
_diffrn_reflns_limit_l_max 38
_diffrn_reflns_limit_l_min -38
_diffrn_reflns_number 17714
_diffrn_reflns_theta_full 25.00
_diffrn_reflns_theta_max 25.00
_diffrn_reflns_theta_min 2.51
_diffrn_standards_number 0
_exptl_absorpt_coefficient_mu 0.098
_exptl_absorpt_correction_type none
_exptl_crystal_colour colorless
_exptl_crystal_density_diffrn 1.346
_exptl_crystal_density_method 'not measured'
_exptl_crystal_description block
_exptl_crystal_F_000 800
_exptl_crystal_size_max 0.18
_exptl_crystal_size_mid 0.15
_exptl_crystal_size_min 0.06
_refine_diff_density_max 0.495
_refine_diff_density_min -0.254
_refine_diff_density_rms 0.063
_refine_ls_extinction_method none
_refine_ls_goodness_of_fit_ref 1.339
_refine_ls_hydrogen_treatment mixed
_refine_ls_matrix_type full
_refine_ls_number_parameters 295
_refine_ls_number_reflns 1956
_refine_ls_number_restraints 94
_refine_ls_restrained_S_all 1.339
_refine_ls_R_factor_all 0.1013
_refine_ls_R_factor_gt 0.0955
_refine_ls_shift/su_max 0.000
_refine_ls_shift/su_mean 0.000
_refine_ls_structure_factor_coef Fsqd
_refine_ls_weighting_details 'calc w=1/[\s^2^(Fo^2^)+(0.0797P)^2^+2.2911P] where P=(Fo^2^+2Fc^2^)/3'
_refine_ls_weighting_scheme calc
_refine_ls_wR_factor_gt 0.2149
_refine_ls_wR_factor_ref 0.2185
_reflns_number_gt 1843
_reflns_number_total 1956
_reflns_threshold_expression I>2\s(I)
_cod_data_source_file c4ra06938b2.cif
_cod_data_source_block ar45m
_cod_database_code 7217829

loop_
_symmetry_equiv_pos_as_xyz
'x, y, z'
'-x+1/2, -y, z+1/2'
'-x, y+1/2, -z+1/2'
'x+1/2, -y+1/2, -z'

loop_
_atom_site_label
_atom_site_type_symbol
_atom_site_fract_x
_atom_site_fract_y
_atom_site_fract_z
_atom_site_U_iso_or_equiv
_atom_site_adp_type
_atom_site_occupancy
_atom_site_symmetry_multiplicity
_atom_site_calc_flag
_atom_site_refinement_flags
_atom_site_disorder_assembly
_atom_site_disorder_group
C1 C 0.3807(11) 0.5103(7) 0.21107(17) 0.0326(14) Uani 1 1 d . . .
C2 C 0.1922(12) 0.5359(6) 0.2299(2) 0.0384(16) Uani 1 1 d . . .
H2 H 0.1403 0.4696 0.2489 0.046 Uiso 1 1 calc R . .
C3 C 0.0676(11) 0.6616(7) 0.22200(19) 0.0361(16) Uani 1 1 d . . .
C4 C 0.1631(10) 0.7570(6) 0.19200(17) 0.0281(13) Uani 1 1 d . A .
C5 C 0.1802(11) 0.9959(6) 0.16835(18) 0.0331(15) Uani 1 1 d . A .
C6 C 0.3183(11) 0.9454(7) 0.13209(19) 0.0365(15) Uani 1 1 d . . .
H6A H 0.4014 1.0250 0.1215 0.044 Uiso 1 1 calc R . .
H6B H 0.2256 0.9116 0.1099 0.044 Uiso 1 1 calc R . .
C7 C 0.4729(10) 0.8247(7) 0.14530(17) 0.0315(14) Uani 1 1 d . . .
H7 H 0.5940 0.8671 0.1604 0.038 Uiso 1 1 calc R . .
C8 C 0.3560(10) 0.7273(6) 0.17403(16) 0.0275(14) Uani 1 1 d . . .
C9 C 0.5601(10) 0.7518(7) 0.10644(18) 0.0311(14) Uani 1 1 d . . .
C10 C 0.7572(12) 0.7988(9) 0.0896(2) 0.0480(19) Uani 1 1 d . . .
H10 H 0.8320 0.8719 0.1026 0.058 Uiso 1 1 calc R . .
C11 C 0.8404(12) 0.7388(9) 0.0543(2) 0.055(2) Uani 1 1 d . . .
H11 H 0.9691 0.7733 0.0436 0.066 Uiso 1 1 calc R . .
C12 C 0.7354(12) 0.6268(7) 0.0343(2) 0.0397(17) Uani 1 1 d . . .
C13 C 0.8199(16) 0.5568(9) -0.0016(2) 0.061(2) Uani 1 1 d . . .
H13 H 0.9505 0.5866 -0.0128 0.073 Uiso 1 1 calc R . .
C14 C 0.712(2) 0.4476(9) -0.0198(2) 0.073(3) Uani 1 1 d . . .
H14 H 0.7685 0.4027 -0.0431 0.088 Uiso 1 1 calc R . .
C15 C 0.518(2) 0.4034(11) -0.0032(3) 0.093(4) Uani 1 1 d . . .
H15 H 0.4459 0.3274 -0.0155 0.111 Uiso 1 1 calc R . .
C16 C 0.430(2) 0.4677(10) 0.0302(3) 0.086(4) Uani 1 1 d . . .
H16 H 0.2972 0.4368 0.0401 0.103 Uiso 1 1 calc R . .
C17 C 0.5361(13) 0.5808(7) 0.0503(2) 0.0432(17) Uani 1 1 d . . .
C18 C 0.4552(12) 0.6469(8) 0.0865(2) 0.0472(19) Uani 1 1 d . . .
H18 H 0.3236 0.6165 0.0971 0.057 Uiso 1 1 calc R . .
C19 C 0.5193(12) 0.3841(7) 0.2160(2) 0.0466(18) Uani 1 1 d . . .
H19A H 0.4657 0.3261 0.2383 0.070 Uiso 1 1 calc R . .
H19B H 0.6636 0.4140 0.2222 0.070 Uiso 1 1 calc R . .
H19C H 0.5189 0.3300 0.1907 0.070 Uiso 1 1 calc R . .
C20 C 0.0094(14) 1.1063(8) 0.1552(3) 0.0551(19) Uani 1 1 d U . .
O1 O 0.4630(7) 0.6052(4) 0.18298(12) 0.0333(10) Uani 1 1 d . . .
O2 O -0.1078(8) 0.6895(5) 0.23927(15) 0.0492(14) Uani 1 1 d . . .
O3 O 0.0512(7) 0.8802(4) 0.18399(12) 0.0340(10) Uani 1 1 d . . .
O4 O 0.0588(18) 1.1801(11) 0.1208(3) 0.077(3) Uani 0.664(10) 1 d PDU A 1
O5 O -0.1737(16) 1.1002(10) 0.1629(4) 0.062(2) Uani 0.664(10) 1 d PU A 1
C21 C -0.076(3) 1.2924(14) 0.1078(5) 0.083(3) Uani 0.664(10) 1 d PDU A 1
H21A H -0.2246 1.2614 0.1096 0.100 Uiso 0.664(10) 1 calc PR A 1
H21B H -0.0452 1.3140 0.0790 0.100 Uiso 0.664(10) 1 calc PR A 1
C22 C -0.049(3) 1.4238(16) 0.1329(5) 0.089(4) Uani 0.664(10) 1 d PDU A 1
H22A H -0.1455 1.4960 0.1227 0.134 Uiso 0.664(10) 1 calc PR A 1
H22B H 0.0965 1.4569 0.1306 0.134 Uiso 0.664(10) 1 calc PR A 1
H22C H -0.0817 1.4037 0.1614 0.134 Uiso 0.664(10) 1 calc PR A 1
O4' O 0.127(3) 1.2256(19) 0.1477(7) 0.071(3) Uani 0.336(10) 1 d PDU A 2
O5' O -0.128(4) 1.153(2) 0.1808(7) 0.070(4) Uani 0.336(10) 1 d PU A 2
C21' C 0.000(5) 1.343(3) 0.1386(9) 0.081(3) Uani 0.336(10) 1 d PDU A 2
H21C H 0.0966 1.4227 0.1335 0.097 Uiso 0.336(10) 1 calc PR A 2
H21D H -0.0811 1.3661 0.1635 0.097 Uiso 0.336(10) 1 calc PR A 2
C22' C -0.159(6) 1.338(4) 0.1024(10) 0.088(4) Uani 0.336(10) 1 d PDU A 2
H22D H -0.2339 1.4269 0.1005 0.132 Uiso 0.336(10) 1 calc PR A 2
H22E H -0.2611 1.2624 0.1071 0.132 Uiso 0.336(10) 1 calc PR A 2
H22F H -0.0827 1.3201 0.0770 0.132 Uiso 0.336(10) 1 calc PR A 2
O6 O 0.3128(8) 1.0492(5) 0.19830(17) 0.0474(14) Uani 1 1 d . . .
H6O H 0.247(9) 1.081(6) 0.2154(17) 0.010(15) Uiso 1 1 d . . .

loop_
_atom_site_aniso_label
_atom_site_aniso_U_11
_atom_site_aniso_U_22
_atom_site_aniso_U_33
_atom_site_aniso_U_23
_atom_site_aniso_U_13
_atom_site_aniso_U_12
C1 0.039(4) 0.034(3) 0.025(3) 0.003(3) -0.006(3) 0.000(3)
C2 0.049(4) 0.024(3) 0.042(4) 0.000(3) 0.015(3) -0.006(3)
C3 0.037(4) 0.039(4) 0.033(3) -0.009(3) 0.011(3) -0.008(3)
C4 0.040(4) 0.021(3) 0.023(3) -0.005(2) 0.005(3) -0.008(3)
C5 0.041(4) 0.026(3) 0.032(3) -0.006(3) 0.007(3) -0.001(3)
C6 0.039(4) 0.037(4) 0.033(3) 0.006(3) 0.011(3) -0.003(3)
C7 0.029(3) 0.037(3) 0.028(3) -0.006(3) 0.004(3) -0.002(3)
C8 0.034(3) 0.028(3) 0.021(3) -0.008(2) 0.000(3) -0.004(3)
C9 0.032(3) 0.027(3) 0.034(3) 0.005(3) 0.002(3) -0.005(3)
C10 0.043(4) 0.055(4) 0.046(4) -0.013(4) 0.005(3) -0.015(4)
C11 0.041(4) 0.074(5) 0.051(4) -0.004(4) 0.025(4) -0.015(4)
C12 0.045(4) 0.035(4) 0.039(4) 0.009(3) 0.008(3) 0.010(4)
C13 0.083(6) 0.061(5) 0.038(4) 0.003(4) 0.020(4) 0.030(5)
C14 0.134(9) 0.059(5) 0.026(4) -0.007(4) 0.014(5) 0.015(7)
C15 0.142(10) 0.080(7) 0.055(5) -0.025(5) 0.028(7) -0.036(8)
C16 0.107(8) 0.082(6) 0.070(6) -0.035(5) 0.043(6) -0.042(7)
C17 0.052(4) 0.038(4) 0.040(3) 0.005(3) 0.008(3) -0.011(4)
C18 0.044(4) 0.051(4) 0.047(4) -0.010(3) 0.022(3) -0.012(4)
C19 0.046(4) 0.039(4) 0.054(4) 0.004(3) 0.002(4) -0.002(4)
C20 0.053(4) 0.038(4) 0.074(4) 0.014(3) 0.026(4) 0.006(3)
O1 0.033(2) 0.035(2) 0.033(2) -0.0002(19) 0.0066(19) 0.003(2)
O2 0.048(3) 0.038(3) 0.061(3) 0.012(2) 0.031(3) 0.003(3)
O3 0.035(2) 0.028(2) 0.039(2) 0.0043(18) 0.016(2) 0.001(2)
O4 0.088(5) 0.069(5) 0.072(5) 0.019(4) 0.021(5) 0.030(5)
O5 0.050(5) 0.037(5) 0.100(6) 0.010(4) 0.008(5) -0.006(4)
C21 0.092(7) 0.075(7) 0.083(6) 0.018(6) 0.012(6) 0.034(6)
C22 0.094(8) 0.080(7) 0.094(7) 0.017(6) 0.014(7) 0.026(7)
O4' 0.076(7) 0.057(6) 0.080(7) 0.022(6) 0.010(6) 0.020(6)
O5' 0.065(7) 0.053(7) 0.091(8) 0.016(6) 0.022(7) 0.012(7)
C21' 0.090(7) 0.070(7) 0.084(6) 0.019(6) 0.014(6) 0.028(6)
C22' 0.097(9) 0.077(8) 0.090(8) 0.015(7) 0.012(8) 0.030(8)
O6 0.044(3) 0.042(3) 0.056(3) -0.022(3) 0.024(3) -0.008(3)

loop_
_atom_type_symbol
_atom_type_description
_atom_type_scat_dispersion_real
_atom_type_scat_dispersion_imag
_atom_type_scat_source
C C 0.0033 0.0000 'International Tables Vol C Tables 4.2.6.8 and 6.1.1.4'
H H 0.0000 0.0000 'International Tables Vol C Tables 4.2.6.8 and 6.1.1.4'
O O 0.0106 0.0000 'International Tables Vol C Tables 4.2.6.8 and 6.1.1.4'

loop_
_geom_angle_atom_site_label_1
_geom_angle_atom_site_label_2
_geom_angle_atom_site_label_3
_geom_angle
C2 C1 O1 120.6(6)
C2 C1 C19 127.3(6)
O1 C1 C19 112.1(5)
C1 C2 C3 122.6(6)
C1 C2 H2 118.7
C3 C2 H2 118.7
O2 C3 C2 124.3(6)
O2 C3 C4 121.7(6)
C2 C3 C4 114.0(6)
C8 C4 O3 122.6(5)
C8 C4 C3 121.3(6)
O3 C4 C3 116.1(5)
O6 C5 O3 111.4(5)
O6 C5 C6 108.4(6)
O3 C5 C6 110.3(5)
O6 C5 C20 111.3(6)
O3 C5 C20 102.7(5)
C6 C5 C20 112.7(5)
C5 C6 C7 111.6(5)
C5 C6 H6A 109.3
C7 C6 H6A 109.3
C5 C6 H6B 109.3
C7 C6 H6B 109.3
H6A C6 H6B 108.0
C8 C7 C9 114.0(5)
C8 C7 C6 108.5(5)
C9 C7 C6 108.9(5)
C8 C7 H7 108.4
C9 C7 H7 108.4
C6 C7 H7 108.4
O1 C8 C4 121.0(5)
O1 C8 C7 114.3(5)
C4 C8 C7 124.6(6)
C18 C9 C10 117.8(6)
C18 C9 C7 123.2(6)
C10 C9 C7 119.0(6)
C11 C10 C9 121.3(7)
C11 C10 H10 119.4
C9 C10 H10 119.4
C10 C11 C12 121.1(7)
C10 C11 H11 119.4
C12 C11 H11 119.4
C11 C12 C17 118.2(6)
C11 C12 C13 123.3(7)
C17 C12 C13 118.5(7)
C14 C13 C12 121.0(9)
C14 C13 H13 119.5
C12 C13 H13 119.5
C13 C14 C15 119.4(8)
C13 C14 H14 120.3
C15 C14 H14 120.3
C16 C15 C14 121.8(10)
C16 C15 H15 119.1
C14 C15 H15 119.1
C15 C16 C17 120.9(10)
C15 C16 H16 119.6
C17 C16 H16 119.6
C16 C17 C12 118.4(7)
C16 C17 C18 122.9(7)
C12 C17 C18 118.7(6)
C9 C18 C17 122.9(6)
C9 C18 H18 118.6
C17 C18 H18 118.6
C1 C19 H19A 109.5
C1 C19 H19B 109.5
H19A C19 H19B 109.5
C1 C19 H19C 109.5
H19A C19 H19C 109.5
H19B C19 H19C 109.5
O5 C20 O5' 38.8(11)
O5 C20 O4 115.0(10)
O5' C20 O4 120.9(12)
O5 C20 O4' 127.1(11)
O5' C20 O4' 101.2(15)
O4 C20 O4' 46.0(9)
O5 C20 C5 125.5(8)
O5' C20 C5 121.2(12)
O4 C20 C5 114.6(7)
O4' C20 C5 103.4(10)
C8 O1 C1 120.5(5)
C4 O3 C5 114.8(5)
C20 O4 C21 119.7(11)
O4 C21 C22 113.3(15)
O4 C21 H21A 108.9
C22 C21 H21A 108.9
O4 C21 H21B 108.9
C22 C21 H21B 108.9
H21A C21 H21B 107.7
C21 C22 H22A 109.5
C21 C22 H22B 109.5
H22A C22 H22B 109.5
C21 C22 H22C 109.5
H22A C22 H22C 109.5
H22B C22 H22C 109.5
C20 O4' C21' 113(2)
O4' C21' C22' 120(3)
O4' C21' H21C 107.3
C22' C21' H21C 107.3
O4' C21' H21D 107.3
C22' C21' H21D 107.3
H21C C21' H21D 106.9
C21' C22' H22D 109.5
C21' C22' H22E 109.5
H22D C22' H22E 109.5
C21' C22' H22F 109.5
H22D C22' H22F 109.5
H22E C22' H22F 109.5
C5 O6 H6O 110(4)

loop_
_geom_bond_atom_site_label_1
_geom_bond_atom_site_label_2
_geom_bond_distance
C1 C2 1.340(9)
C1 O1 1.368(7)
C1 C19 1.473(9)
C2 C3 1.434(9)
C2 H2 0.9300
C3 O2 1.251(8)
C3 C4 1.445(8)
C4 C8 1.359(8)
C4 O3 1.374(7)
C5 O6 1.363(8)
C5 O3 1.440(7)
C5 C6 1.524(8)
C5 C20 1.542(10)
C6 C7 1.545(9)
C6 H6A 0.9700
C6 H6B 0.9700
C7 C8 1.490(8)
C7 C9 1.525(8)
C7 H7 0.9800
C8 O1 1.355(7)
C9 C18 1.344(9)
C9 C10 1.410(9)
C10 C11 1.368(10)
C10 H10 0.9300
C11 C12 1.395(10)
C11 H11 0.9300
C12 C17 1.409(10)
C12 C13 1.429(9)
C13 C14 1.356(12)
C13 H13 0.9300
C14 C15 1.382(14)
C14 H14 0.9300
C15 C16 1.350(12)
C15 H15 0.9300
C16 C17 1.407(11)
C16 H16 0.9300
C17 C18 1.414(9)
C18 H18 0.9300
C19 H19A 0.9600
C19 H19B 0.9600
C19 H19C 0.9600
C20 O5 1.165(12)
C20 O5' 1.26(2)
C20 O4 1.342(12)
C20 O4' 1.36(2)
O4 C21 1.409(14)
C21 C22 1.483(16)
C21 H21A 0.9700
C21 H21B 0.9700
C22 H22A 0.9600
C22 H22B 0.9600
C22 H22C 0.9600
O4' C21' 1.388(18)
C21' C22' 1.53(2)
C21' H21C 0.9700
C21' H21D 0.9700
C22' H22D 0.9600
C22' H22E 0.9600
C22' H22F 0.9600
O6 H6O 0.75(6)

loop_
_geom_hbond_atom_site_label_D
_geom_hbond_atom_site_label_H
_geom_hbond_atom_site_label_A
_geom_hbond_distance_DH
_geom_hbond_distance_HA
_geom_hbond_distance_DA
_geom_hbond_angle_DHA
_geom_hbond_site_symmetry_A
O6 H6O O2 0.75(6) 1.98(6) 2.719(7) 171(6) 3

loop_
_geom_torsion_atom_site_label_1
_geom_torsion_atom_site_label_2
_geom_torsion_atom_site_label_3
_geom_torsion_atom_site_label_4
_geom_torsion
O1 C1 C2 C3 0.0(9)
C19 C1 C2 C3 -178.4(6)
C1 C2 C3 O2 -179.4(6)
C1 C2 C3 C4 0.1(9)
O2 C3 C4 C8 178.6(6)
C2 C3 C4 C8 -0.9(8)
O2 C3 C4 O3 0.7(9)
C2 C3 C4 O3 -178.8(5)
O6 C5 C6 C7 61.8(7)
O3 C5 C6 C7 -60.4(7)
C20 C5 C6 C7 -174.6(6)
C5 C6 C7 C8 40.0(7)
C5 C6 C7 C9 164.6(5)
O3 C4 C8 O1 179.3(5)
C3 C4 C8 O1 1.5(8)
O3 C4 C8 C7 2.5(8)
C3 C4 C8 C7 -175.3(6)
C9 C7 C8 O1 48.9(7)
C6 C7 C8 O1 170.5(5)
C9 C7 C8 C4 -134.1(6)
C6 C7 C8 C4 -12.5(8)
C8 C7 C9 C18 36.7(9)
C6 C7 C9 C18 -84.7(7)
C8 C7 C9 C10 -145.3(6)
C6 C7 C9 C10 93.3(7)
C18 C9 C10 C11 -0.7(11)
C7 C9 C10 C11 -178.8(7)
C9 C10 C11 C12 -1.4(12)
C10 C11 C12 C17 2.7(11)
C10 C11 C12 C13 -177.5(8)
C11 C12 C13 C14 179.4(8)
C17 C12 C13 C14 -0.7(11)
C12 C13 C14 C15 0.0(13)
C13 C14 C15 C16 1.1(16)
C14 C15 C16 C17 -1.6(18)
C15 C16 C17 C12 0.9(15)
C15 C16 C17 C18 -176.9(10)
C11 C12 C17 C16 -179.9(8)
C13 C12 C17 C16 0.3(11)
C11 C12 C17 C18 -2.0(10)
C13 C12 C17 C18 178.1(7)
C10 C9 C18 C17 1.3(11)
C7 C9 C18 C17 179.3(6)
C16 C17 C18 C9 177.8(8)
C12 C17 C18 C9 0.0(11)
O6 C5 C20 O5 -109.1(13)
O3 C5 C20 O5 10.2(14)
C6 C5 C20 O5 128.9(12)
O6 C5 C20 O5' -62.5(16)
O3 C5 C20 O5' 56.9(16)
C6 C5 C20 O5' 175.5(15)
O6 C5 C20 O4 97.1(10)
O3 C5 C20 O4 -143.5(9)
C6 C5 C20 O4 -24.9(11)
O6 C5 C20 O4' 49.7(12)
O3 C5 C20 O4' 169.1(11)
C6 C5 C20 O4' -72.3(12)
C4 C8 O1 C1 -1.4(7)
C7 C8 O1 C1 175.8(5)
C2 C1 O1 C8 0.5(8)
C19 C1 O1 C8 179.2(5)
C8 C4 O3 C5 -21.8(7)
C3 C4 O3 C5 156.1(5)
O6 C5 O3 C4 -70.5(6)
C6 C5 O3 C4 50.0(7)
C20 C5 O3 C4 170.3(5)
O5 C20 O4 C21 28.9(19)
O5' C20 O4 C21 -15(2)
O4' C20 O4 C21 -89.5(17)
C5 C20 O4 C21 -174.5(11)
C20 O4 C21 C22 76.3(18)
O5 C20 O4' C21' -17(3)
O5' C20 O4' C21' -49(3)
O4 C20 O4' C21' 74(2)
C5 C20 O4' C21' -174.9(18)
C20 O4' C21' C22' -57(4)
